data_7126470
loop_
_publ_author_name
'Tang, Pan-Ting'
'Shao, You-Xiang'
'Wang, Liang-Neng'
'Wei, Yi'
'Li, Ming'
'Zhang, Ni-Juan'
'Luo, Xiao-Peng'
'Ke, Zhuofeng'
'Liu, Yue-Jin'
'Zeng, Ming-Hua'

_publ_section_title
;
 Synthesis of seven-membered lactones by regioselective and
 stereoselective iodolactonization of electron-deficient olefins.
;
_journal_issue 49
_journal_name_full 'Chemical communications (Cambridge, England)'
_journal_page_first 6680
_journal_page_last 6683
_journal_paper_doi 10.1039/c9cc10080f
_journal_volume 56
_journal_year 2020
_chemical_formula_moiety 'C19 H17 I O4'
_chemical_formula_sum 'C19 H17 I O4'
_chemical_formula_weight 436.22
_space_group_crystal_system monoclinic
_space_group_IT_number 14
_space_group_name_Hall '-P 2yn'
_space_group_name_H-M_alt 'P 1 21/n 1'
_atom_sites_solution_hydrogens geom
_atom_sites_solution_primary dual
_audit_creation_date 2019-06-14
_audit_creation_method
;
Olex2 1.2
(compiled 2018.05.29 svn.r3508 for OlexSys, GUI svn.r5506)
;
_audit_update_record
;
2019-07-31 deposited with the CCDC.	2020-04-30 downloaded from the CCDC.
;
_cell_angle_alpha 90
_cell_angle_beta 107.437(4)
_cell_angle_gamma 90
_cell_formula_units_Z 4
_cell_length_a 10.5655(4)
_cell_length_b 14.9260(5)
_cell_length_c 11.4963(4)
_cell_measurement_reflns_used 7217
_cell_measurement_temperature 99.99(10)
_cell_measurement_theta_max 29.4440
_cell_measurement_theta_min 2.2890
_cell_volume 1729.66(11)
_computing_cell_refinement 'CrysAlisPro 1.171.39.34b (Rigaku OD, 2017)'
_computing_data_collection 'CrysAlisPro 1.171.39.34b (Rigaku OD, 2017)'
_computing_data_reduction 'CrysAlisPro 1.171.39.34b (Rigaku OD, 2017)'
_computing_molecular_graphics 'Olex2 (Dolomanov et al., 2009)'
_computing_publication_material 'Olex2 (Dolomanov et al., 2009)'
_computing_structure_refinement 'ShelXL (Sheldrick, 2015)'
_computing_structure_solution 'ShelXT (Sheldrick, 2015)'
_diffrn_ambient_environment N~2~
_diffrn_ambient_temperature 99.99(10)
_diffrn_detector 'CCD plate'
_diffrn_detector_type HyPix
_diffrn_measured_fraction_theta_full 0.999
_diffrn_measured_fraction_theta_max 0.816
_diffrn_measurement_details
;
List of Runs (angles in degrees, time in seconds):

  # Type    Start    End  Width  t~exp~   \w     \q     \k     \f   Frames
#--------------------------------------------------------------------------
  1  \w    -39.00  65.00   0.50    0.96    --   -9.20  78.00  -9.00  208
  2  \w    -40.00  14.00   0.50    0.96    --   -9.20 -57.00 150.00  108
  3  \w    -26.00  17.00   0.50    0.96    --   -9.20 -99.00  90.00   86
  4  \w    -12.00  17.00   0.50    0.96    --   -9.20 -99.00  30.00   58
  5  \w    -24.00  17.00   0.50    0.96    --   -9.20 -78.00-134.00   82
  6  \w    -26.00  13.00   0.50    0.96    --   -9.20 -99.00-180.00   78
;
_diffrn_measurement_device 'four-circle diffractometer'
_diffrn_measurement_device_type 'XtaLAB Synergy, Dualflex, HyPix'
_diffrn_measurement_method '\w scans'
_diffrn_orient_matrix_type 'CrysAlisPro convention (1999,Acta A55,543-557)'
_diffrn_orient_matrix_UB_11 -0.0581436000
_diffrn_orient_matrix_UB_12 0.0126480000
_diffrn_orient_matrix_UB_13 0.0146759000
_diffrn_orient_matrix_UB_21 -0.0333290000
_diffrn_orient_matrix_UB_22 -0.0382134000
_diffrn_orient_matrix_UB_23 -0.0312372000
_diffrn_orient_matrix_UB_31 0.0214378000
_diffrn_orient_matrix_UB_32 -0.0252714000
_diffrn_orient_matrix_UB_33 0.0546650000
_diffrn_radiation_monochromator mirror
_diffrn_radiation_probe x-ray
_diffrn_radiation_type MoK\a
_diffrn_radiation_wavelength 0.71073
_diffrn_reflns_av_R_equivalents 0.0467
_diffrn_reflns_av_unetI/netI 0.0460
_diffrn_reflns_Laue_measured_fraction_full 0.999
_diffrn_reflns_Laue_measured_fraction_max 0.816
_diffrn_reflns_limit_h_max 11
_diffrn_reflns_limit_h_min -14
_diffrn_reflns_limit_k_max 21
_diffrn_reflns_limit_k_min -16
_diffrn_reflns_limit_l_max 14
_diffrn_reflns_limit_l_min -14
_diffrn_reflns_number 14543
_diffrn_reflns_point_group_measured_fraction_full 0.999
_diffrn_reflns_point_group_measured_fraction_max 0.816
_diffrn_reflns_theta_full 25.242
_diffrn_reflns_theta_max 30.305
_diffrn_reflns_theta_min 2.298
_diffrn_source 'micro-focus sealed X-ray tube'
_diffrn_source_type 'PhotonJet (Mo) X-ray Source'
_exptl_absorpt_coefficient_mu 1.871
_exptl_absorpt_correction_T_max 1.00000
_exptl_absorpt_correction_T_min 0.30254
_exptl_absorpt_correction_type multi-scan
_exptl_absorpt_process_details
;
CrysAlisPro 1.171.39.34b (Rigaku Oxford Diffraction, 2017)
Empirical absorption correction using spherical harmonics,
 implemented in SCALE3 ABSPACK scaling algorithm.
;
_exptl_crystal_colour 'clear colourless'
_exptl_crystal_colour_lustre clear
_exptl_crystal_colour_primary colourless
_exptl_crystal_density_diffrn 1.675
_exptl_crystal_description block
_exptl_crystal_F_000 864
_exptl_crystal_size_max 0.2
_exptl_crystal_size_mid 0.2
_exptl_crystal_size_min 0.2
_refine_diff_density_max 0.901
_refine_diff_density_min -1.305
_refine_diff_density_rms 0.111
_refine_ls_extinction_method none
_refine_ls_goodness_of_fit_ref 1.048
_refine_ls_hydrogen_treatment constr
_refine_ls_matrix_type full
_refine_ls_number_parameters 220
_refine_ls_number_reflns 4229
_refine_ls_number_restraints 0
_refine_ls_restrained_S_all 1.048
_refine_ls_R_factor_all 0.0449
_refine_ls_R_factor_gt 0.0363
_refine_ls_shift/su_max 0.002
_refine_ls_shift/su_mean 0.000
_refine_ls_structure_factor_coef Fsqd
_refine_ls_weighting_details 'w=1/[\s^2^(Fo^2^)+(0.0394P)^2^+1.4639P] where P=(Fo^2^+2Fc^2^)/3'
_refine_ls_weighting_scheme calc
_refine_ls_wR_factor_gt 0.0854
_refine_ls_wR_factor_ref 0.0900
_reflns_Friedel_coverage 0.000
_reflns_number_gt 3563
_reflns_number_total 4229
_reflns_threshold_expression 'I > 2\s(I)'
_cod_data_source_file c9cc10080f2.cif
_cod_data_source_block exp_2639
_cod_depositor_comments 'Adding full bibliography for 7126465--7126470.cif.'
_cod_database_code 7126470
_shelx_shelxl_version_number 2018/3
_shelx_space_group_comment
;
The symmetry employed for this shelxl refinement is uniquely defined
by the following loop, which should always be used as a source of
symmetry information in preference to the above space-group names.
They are only intended as comments.
;
_shelx_estimated_absorpt_t_max 0.706
_shelx_estimated_absorpt_t_min 0.706
_reflns_odcompleteness_completeness 99.59
_reflns_odcompleteness_iscentric 1
_reflns_odcompleteness_theta 26.32
_olex2_refinement_description
;
1. Fixed Uiso
 At 1.2 times of:
  All C(H) groups
 At 1.5 times of:
  All C(H,H,H) groups
2.a Ternary CH refined with riding coordinates:
 C3(H3), C4(H4)
2.b Aromatic/amide H refined with riding coordinates:
 C6(H6), C7(H7), C8(H8), C13(H13), C14(H14), C17(H17)
2.c Idealised Me refined as rotating group:
 C1(H1A,H1B,H1C), C10(H10A,H10B,H10C), C16(H16A,H16B,H16C)
;
_olex2_submission_special_instructions 'No special instructions were received'
_oxdiff_exptl_absorpt_empirical_details
;
Empirical correction (ABSPACK) includes:
- Absorption correction using spherical harmonics
- Frame scaling
;
_oxdiff_exptl_absorpt_empirical_full_max 1.945
_oxdiff_exptl_absorpt_empirical_full_min 0.469

loop_
_space_group_symop_operation_xyz
'x, y, z'
'-x+1/2, y+1/2, -z+1/2'
'-x, -y, -z'
'x-1/2, -y-1/2, z-1/2'

loop_
_atom_site_label
_atom_site_type_symbol
_atom_site_fract_x
_atom_site_fract_y
_atom_site_fract_z
_atom_site_U_iso_or_equiv
_atom_site_adp_type
_atom_site_occupancy
_atom_site_site_symmetry_order
_atom_site_calc_flag
_atom_site_refinement_flags_posn
_atom_site_refinement_flags_adp
_atom_site_refinement_flags_occupancy
_atom_site_disorder_assembly
_atom_site_disorder_group
I1 I 0.78925(2) 0.63518(2) 0.12142(2) 0.02886(9) Uani 1 1 d . . . . .
O1 O 0.7216(2) 0.48742(13) 0.31772(19) 0.0279(5) Uani 1 1 d . . . . .
O2 O 0.6131(3) 0.42058(16) 0.1419(2) 0.0452(7) Uani 1 1 d . . . . .
O3 O 0.4659(2) 0.58936(12) 0.26954(18) 0.0213(4) Uani 1 1 d . . . . .
O4 O 0.3602(2) 0.56393(15) 0.4036(2) 0.0311(5) Uani 1 1 d . . . . .
C1 C 0.7681(4) 0.4007(2) 0.3704(3) 0.0322(7) Uani 1 1 d . . . . .
H1A H 0.824456 0.374652 0.327750 0.048 Uiso 1 1 calc GR . . . .
H1B H 0.693442 0.362160 0.363335 0.048 Uiso 1 1 calc GR . . . .
H1C H 0.817038 0.408050 0.454828 0.048 Uiso 1 1 calc GR . . . .
C2 C 0.6471(3) 0.48693(19) 0.2021(3) 0.0244(6) Uani 1 1 d . . . . .
C3 C 0.6119(3) 0.5796(2) 0.1513(3) 0.0248(6) Uani 1 1 d . . . . .
H3 H 0.541544 0.575736 0.073333 0.030 Uiso 1 1 calc R . . . .
C4 C 0.5680(3) 0.64169(17) 0.2367(3) 0.0202(6) Uani 1 1 d . . . . .
H4 H 0.642639 0.653318 0.309721 0.024 Uiso 1 1 calc R . . . .
C5 C 0.5056(3) 0.72903(18) 0.1831(3) 0.0193(6) Uani 1 1 d . . . . .
C6 C 0.4628(3) 0.7465(2) 0.0595(3) 0.0251(6) Uani 1 1 d . . . . .
H6 H 0.476614 0.704513 0.004829 0.030 Uiso 1 1 calc R . . . .
C7 C 0.3990(3) 0.8268(2) 0.0167(3) 0.0258(6) Uani 1 1 d . . . . .
H7 H 0.371527 0.839156 -0.066375 0.031 Uiso 1 1 calc R . . . .
C8 C 0.3767(3) 0.8880(2) 0.0984(3) 0.0261(6) Uani 1 1 d . . . . .
H8 H 0.332812 0.941209 0.069033 0.031 Uiso 1 1 calc R . . . .
C9 C 0.4181(3) 0.87243(18) 0.2235(3) 0.0214(6) Uani 1 1 d . . . . .
C10 C 0.3853(3) 0.9426(2) 0.3052(3) 0.0299(7) Uani 1 1 d . . . . .
H10A H 0.375911 0.914408 0.377225 0.045 Uiso 1 1 calc GR . . . .
H10B H 0.303677 0.971845 0.262344 0.045 Uiso 1 1 calc GR . . . .
H10C H 0.455383 0.986065 0.327808 0.045 Uiso 1 1 calc GR . . . .
C11 C 0.4849(3) 0.79183(17) 0.2669(2) 0.0172(5) Uani 1 1 d . . . . .
C12 C 0.5328(3) 0.77108(18) 0.3996(3) 0.0178(5) Uani 1 1 d . . . . .
C13 C 0.6020(3) 0.83480(19) 0.4827(3) 0.0216(6) Uani 1 1 d . . . . .
H13 H 0.624535 0.888663 0.453339 0.026 Uiso 1 1 calc R . . . .
C14 C 0.6387(3) 0.82115(19) 0.6072(3) 0.0246(6) Uani 1 1 d . . . . .
H14 H 0.685688 0.865329 0.659594 0.030 Uiso 1 1 calc R . . . .
C15 C 0.6056(3) 0.7412(2) 0.6552(3) 0.0237(6) Uani 1 1 d . . . . .
C16 C 0.6373(3) 0.7284(2) 0.7906(3) 0.0329(7) Uani 1 1 d . . . . .
H16A H 0.731399 0.732912 0.827981 0.049 Uiso 1 1 calc GR . . . .
H16B H 0.607466 0.670263 0.806926 0.049 Uiso 1 1 calc GR . . . .
H16C H 0.593250 0.773661 0.823457 0.049 Uiso 1 1 calc GR . . . .
C17 C 0.5428(3) 0.6750(2) 0.5743(3) 0.0215(6) Uani 1 1 d . . . . .
H17 H 0.523862 0.620451 0.604433 0.026 Uiso 1 1 calc R . . . .
C18 C 0.5070(3) 0.68842(18) 0.4480(3) 0.0179(5) Uani 1 1 d . . . . .
C19 C 0.4380(3) 0.61067(19) 0.3739(3) 0.0200(6) Uani 1 1 d . . . . .

loop_
_atom_site_aniso_label
_atom_site_aniso_U_11
_atom_site_aniso_U_22
_atom_site_aniso_U_33
_atom_site_aniso_U_23
_atom_site_aniso_U_13
_atom_site_aniso_U_12
I1 0.02869(13) 0.03432(14) 0.02627(13) 0.00398(7) 0.01236(9) 0.00315(8)
O1 0.0342(12) 0.0210(10) 0.0270(11) -0.0006(8) 0.0071(10) 0.0061(9)
O2 0.0608(17) 0.0270(13) 0.0397(15) -0.0113(10) 0.0028(13) -0.0021(12)
O3 0.0231(10) 0.0177(9) 0.0239(10) -0.0035(7) 0.0083(8) -0.0033(8)
O4 0.0331(12) 0.0330(12) 0.0309(12) -0.0043(9) 0.0151(10) -0.0140(10)
C1 0.0378(19) 0.0279(16) 0.0332(18) 0.0076(13) 0.0140(15) 0.0131(15)
C2 0.0224(14) 0.0258(15) 0.0271(16) -0.0025(11) 0.0105(12) 0.0023(12)
C3 0.0254(15) 0.0263(15) 0.0200(14) -0.0050(10) 0.0026(12) -0.0001(12)
C4 0.0199(14) 0.0214(14) 0.0185(14) -0.0029(10) 0.0044(11) -0.0010(11)
C5 0.0166(13) 0.0206(14) 0.0201(14) -0.0011(10) 0.0046(11) -0.0012(11)
C6 0.0231(14) 0.0299(16) 0.0211(15) -0.0034(11) 0.0051(12) -0.0018(12)
C7 0.0223(14) 0.0344(16) 0.0164(14) 0.0042(11) -0.0005(12) -0.0012(13)
C8 0.0237(15) 0.0266(15) 0.0254(16) 0.0089(11) 0.0036(13) 0.0033(12)
C9 0.0184(13) 0.0204(14) 0.0259(16) 0.0017(10) 0.0072(12) 0.0004(11)
C10 0.0340(17) 0.0199(14) 0.0343(18) 0.0019(12) 0.0080(14) 0.0094(13)
C11 0.0149(12) 0.0179(13) 0.0183(13) 0.0016(9) 0.0041(10) -0.0008(10)
C12 0.0144(12) 0.0180(13) 0.0212(13) -0.0012(10) 0.0054(11) 0.0023(10)
C13 0.0211(14) 0.0174(13) 0.0250(15) -0.0008(10) 0.0046(12) 0.0010(11)
C14 0.0249(15) 0.0231(15) 0.0226(15) -0.0067(11) 0.0023(12) -0.0014(12)
C15 0.0185(14) 0.0330(16) 0.0190(14) 0.0007(11) 0.0047(11) 0.0050(12)
C16 0.0306(17) 0.048(2) 0.0189(15) -0.0007(13) 0.0051(13) 0.0040(15)
C17 0.0161(13) 0.0256(15) 0.0227(14) 0.0036(11) 0.0057(11) 0.0033(11)
C18 0.0137(12) 0.0184(13) 0.0213(14) -0.0007(10) 0.0049(11) 0.0008(10)
C19 0.0190(13) 0.0202(13) 0.0203(14) 0.0017(10) 0.0051(11) -0.0008(11)

loop_
_atom_type_symbol
_atom_type_description
_atom_type_scat_dispersion_real
_atom_type_scat_dispersion_imag
_atom_type_scat_source
C C 0.0033 0.0016 'International Tables Vol C Tables 4.2.6.8 and 6.1.1.4'
H H 0.0000 0.0000 'International Tables Vol C Tables 4.2.6.8 and 6.1.1.4'
I I -0.4742 1.8119 'International Tables Vol C Tables 4.2.6.8 and 6.1.1.4'
O O 0.0106 0.0060 'International Tables Vol C Tables 4.2.6.8 and 6.1.1.4'

loop_
_geom_angle_atom_site_label_1
_geom_angle_atom_site_label_2
_geom_angle_atom_site_label_3
_geom_angle
_geom_angle_site_symmetry_1
_geom_angle_site_symmetry_3
_geom_angle_publ_flag
C2 O1 C1 116.0(2) . . ?
C19 O3 C4 118.3(2) . . ?
O1 C2 C3 112.8(2) . . ?
O2 C2 O1 124.6(3) . . ?
O2 C2 C3 122.6(3) . . ?
C2 C3 I1 106.7(2) . . ?
C2 C3 C4 113.4(3) . . ?
C4 C3 I1 108.35(19) . . ?
O3 C4 C3 103.4(2) . . ?
O3 C4 C5 107.5(2) . . ?
C5 C4 C3 116.4(2) . . ?
C6 C5 C4 123.6(3) . . ?
C6 C5 C11 120.5(3) . . ?
C11 C5 C4 115.8(2) . . ?
C5 C6 C7 120.1(3) . . ?
C8 C7 C6 119.6(3) . . ?
C7 C8 C9 121.8(3) . . ?
C8 C9 C10 117.7(3) . . ?
C8 C9 C11 118.5(3) . . ?
C11 C9 C10 123.7(3) . . ?
C5 C11 C9 119.4(3) . . ?
C5 C11 C12 119.2(2) . . ?
C9 C11 C12 121.4(2) . . ?
C13 C12 C11 120.6(2) . . ?
C13 C12 C18 116.8(3) . . ?
C18 C12 C11 122.6(2) . . ?
C14 C13 C12 122.5(3) . . ?
C13 C14 C15 120.5(3) . . ?
C14 C15 C16 120.8(3) . . ?
C17 C15 C14 118.0(3) . . ?
C17 C15 C16 121.2(3) . . ?
C15 C17 C18 121.4(3) . . ?
C12 C18 C19 124.9(2) . . ?
C17 C18 C12 120.6(3) . . ?
C17 C18 C19 114.5(2) . . ?
O3 C19 C18 119.2(2) . . ?
O4 C19 O3 117.6(3) . . ?
O4 C19 C18 123.2(3) . . ?

loop_
_geom_bond_atom_site_label_1
_geom_bond_atom_site_label_2
_geom_bond_distance
_geom_bond_site_symmetry_2
_geom_bond_publ_flag
I1 C3 2.169(3) . ?
O1 C1 1.450(4) . ?
O1 C2 1.326(4) . ?
O2 C2 1.200(4) . ?
O3 C4 1.470(4) . ?
O3 C19 1.356(4) . ?
O4 C19 1.202(4) . ?
C2 C3 1.505(4) . ?
C3 C4 1.520(4) . ?
C4 C5 1.507(4) . ?
C5 C6 1.380(4) . ?
C5 C11 1.407(4) . ?
C6 C7 1.391(4) . ?
C7 C8 1.380(5) . ?
C8 C9 1.392(4) . ?
C9 C10 1.515(4) . ?
C9 C11 1.408(4) . ?
C11 C12 1.489(4) . ?
C12 C13 1.391(4) . ?
C12 C18 1.413(4) . ?
C13 C14 1.381(4) . ?
C14 C15 1.402(4) . ?
C15 C16 1.504(4) . ?
C15 C17 1.383(4) . ?
C17 C18 1.401(4) . ?
C18 C19 1.494(4) . ?
